data_4332552
loop_
_publ_author_name
'Mitkina, Tatiana V.'
'Sokolov, Maxim N.'
'Naumov, Dmitry Y.'
'Kuratieva, Natalia V.'
'Gerasko, Olga A.'
'Fedin, Vladimir P.'

_publ_section_title
;
 J\/orgensen Complex within a Molecular Container:&#x00A0; Selective
 Encapsulation oftrans-[Co(en)2Cl2]+into Cucurbit[8]uril and Influence of
 Inclusion on Guest's Properties
;
_journal_issue 17
_journal_name_full 'Inorganic Chemistry'
_journal_page_first 6950
_journal_page_last 6955
_journal_paper_doi 10.1021/ic060502z
_journal_volume 45
_journal_year 2006
_chemical_formula_sum 'C292 H519 Cl3 Co N196 O207.5'
_chemical_formula_weight 10261.31
_space_group_IT_number 88
_symmetry_cell_setting tetragonal
_symmetry_Int_Tables_number 88
_symmetry_space_group_name_Hall '-I 4ad'
_symmetry_space_group_name_H-M 'I 41/a :2'
_atom_sites_solution_hydrogens geom
_atom_sites_solution_primary direct
_atom_sites_solution_secondary difmap
_audit_creation_method SHELXL-97
_cell_angle_alpha 90.00
_cell_angle_beta 90.00
_cell_angle_gamma 90.00
_cell_formula_units_Z 1.33
_cell_length_a 28.2264(6)
_cell_length_b 28.2264(6)
_cell_length_c 21.7921(8)
_cell_measurement_temperature 150(2)
_cell_volume 17362.4(8)
_computing_cell_refinement 'SAINT (Bruker, 2004)'
_computing_data_collection 'APEX2 (Bruker, 2004)'
_computing_data_reduction 'SAINT (Bruker, 2004)'
_computing_molecular_graphics 'SHELXTL (Bruker, 2004)'
_computing_publication_material 'SHELXTL (Bruker, 2004)'
_computing_structure_refinement 'SHELXTL (Bruker, 2004)'
_computing_structure_solution 'SHELXTL (Bruker, 2004)'
_diffrn_ambient_temperature 150(2)
_diffrn_detector_area_resol_mean 25
_diffrn_measured_fraction_theta_full 0.995
_diffrn_measured_fraction_theta_max 0.996
_diffrn_measurement_device_type 'Bruker Nonius X8Apex CCD area-detector'
_diffrn_measurement_method '\f scans'
_diffrn_radiation_monochromator graphite
_diffrn_radiation_probe x-ray
_diffrn_radiation_type MoK\a
_diffrn_radiation_wavelength 0.71073
_diffrn_reflns_av_R_equivalents 0.0475
_diffrn_reflns_av_sigmaI/netI 0.0416
_diffrn_reflns_limit_h_max 24
_diffrn_reflns_limit_h_min -23
_diffrn_reflns_limit_k_max 34
_diffrn_reflns_limit_k_min -33
_diffrn_reflns_limit_l_max 26
_diffrn_reflns_limit_l_min -26
_diffrn_reflns_number 52479
_diffrn_reflns_theta_full 25.00
_diffrn_reflns_theta_max 25.68
_diffrn_reflns_theta_min 1.18
_diffrn_source 'fine-focus sealed tube'
_diffrn_standards_decay_% 0
_diffrn_standards_number 0
_exptl_absorpt_coefficient_mu 0.156
_exptl_absorpt_correction_T_max 0.9695
_exptl_absorpt_correction_T_min 0.9547
_exptl_absorpt_correction_type multi-scan
_exptl_absorpt_process_details 'SADABS (Bruker, 2004)'
_exptl_crystal_colour orange
_exptl_crystal_density_diffrn 1.308
_exptl_crystal_density_method 'not measured'
_exptl_crystal_description octahedra
_exptl_crystal_F_000 7174
_exptl_crystal_size_max 0.30
_exptl_crystal_size_mid 0.24
_exptl_crystal_size_min 0.20
_refine_diff_density_max 0.557
_refine_diff_density_min -0.494
_refine_diff_density_rms 0.131
_refine_ls_extinction_coef 0
_refine_ls_extinction_expression Fc^*^=kFc[1+0.001xFc^2^\l^3^/sin(2\q)]^-1/4^
_refine_ls_extinction_method none
_refine_ls_goodness_of_fit_ref 1.088
_refine_ls_hydrogen_treatment constr
_refine_ls_matrix_type full
_refine_ls_number_parameters 689
_refine_ls_number_reflns 8222
_refine_ls_number_restraints 9
_refine_ls_restrained_S_all 1.089
_refine_ls_R_factor_all 0.1168
_refine_ls_R_factor_gt 0.0546
_refine_ls_shift/su_max 0.000
_refine_ls_shift/su_mean 0.000
_refine_ls_structure_factor_coef Fsqd
_refine_ls_weighting_details 'calc w=1/[\s^2^(Fo^2^)+(0.1839P)^2^] where P=(Fo^2^+2Fc^2^)/3'
_refine_ls_weighting_scheme calc
_refine_ls_wR_factor_gt 0.2104
_refine_ls_wR_factor_ref 0.2901
_reflns_number_gt 4557
_reflns_number_total 8222
_reflns_threshold_expression >2\s(I)
_cod_data_source_file ic060502zsup2.cif
_cod_data_source_block mtv137or
_cod_original_sg_symbol_H-M 'I 41/a'
_cod_original_formula_sum 'C292 H519 Cl3 Co N196 O207.50'
_cod_database_code 4332552

loop_
_symmetry_equiv_pos_as_xyz
'x, y, z'
'-y+3/4, x+1/4, z+1/4'
'-x, -y+1/2, z'
'y+1/4, -x+1/4, z+1/4'
'x+1/2, y+1/2, z+1/2'
'-y+5/4, x+3/4, z+3/4'
'-x+1/2, -y+1, z+1/2'
'y+3/4, -x+3/4, z+3/4'
'-x, -y, -z'
'y-3/4, -x-1/4, -z-1/4'
'x, y-1/2, -z'
'-y-1/4, x-1/4, -z-1/4'
'-x+1/2, -y+1/2, -z+1/2'
'y-1/4, -x+1/4, -z+1/4'
'x+1/2, y, -z+1/2'
'-y+1/4, x+1/4, -z+1/4'

loop_
_atom_site_label
_atom_site_type_symbol
_atom_site_fract_x
_atom_site_fract_y
_atom_site_fract_z
_atom_site_U_iso_or_equiv
_atom_site_adp_type
_atom_site_occupancy
_atom_site_symmetry_multiplicity
_atom_site_calc_flag
_atom_site_refinement_flags
_atom_site_disorder_assembly
_atom_site_disorder_group
Co1 Co 0.0000 0.2500 0.1250 0.0654(9) Uani 0.33 4 d SPD . 1
N1 N 0.0699(3) 0.2514(4) 0.1333(5) 0.084(3) Uani 0.17 1 d PD A 1
H1A H 0.0828 0.2234 0.1196 0.100 Uiso 0.17 1 calc PR A 1
H1B H 0.0824 0.2759 0.1108 0.100 Uiso 0.17 1 calc PR A 1
C1 C 0.0796(3) 0.2579(12) 0.1978(6) 0.090 Uiso 0.17 1 d PD A 1
H1C H 0.0754 0.2916 0.2094 0.108 Uiso 0.17 1 calc PR A 1
H1D H 0.1125 0.2484 0.2074 0.108 Uiso 0.17 1 calc PR A 1
N2 N 0.0000 0.2500 0.2169(4) 0.079(4) Uani 0.33 2 d SPD . 1
C2 C 0.0463(4) 0.2284(9) 0.2308(5) 0.097(13) Uani 0.17 1 d PD A 1
H2A H 0.0528 0.2289 0.2755 0.117 Uiso 0.17 1 calc PR A 1
H2B H 0.0477 0.1952 0.2161 0.117 Uiso 0.17 1 calc PR A 1
O1 O 0.0699(3) 0.2514(4) 0.1333(5) 0.084(3) Uani 0.17 1 d P B 2
O1A O 0.0000 0.2500 0.0820(5) 0.064(2) Uani 0.50 2 d SP C 3
O1B O 0.0650(5) 0.2074(4) 0.2296(6) 0.067(3) Uani 0.25 1 d P D 3
O1C O 0.0845(4) 0.2474(4) 0.1806(7) 0.069(3) Uani 0.25 1 d P D 3
Cl1 Cl 0.02783(15) 0.11286(15) 0.3465(2) 0.0776(11) Uani 0.25 1 d P . .
O11 O 0.06628(10) 0.02610(10) -0.25039(14) 0.0732(8) Uani 1 1 d . . .
N11 N 0.00043(11) 0.07337(11) -0.25758(15) 0.0647(8) Uani 1 1 d . . .
C11 C 0.04637(13) 0.06429(13) -0.24589(17) 0.0595(9) Uani 1 1 d . . .
O12 O -0.04581(11) 0.18224(11) -0.11969(16) 0.0806(8) Uani 1 1 d . . .
N12 N -0.04434(11) 0.13503(11) -0.20680(15) 0.0643(8) Uani 1 1 d . . .
C12 C -0.02484(15) 0.16301(14) -0.1633(2) 0.0677(10) Uani 1 1 d . . .
N13 N 0.02261(13) 0.16825(13) -0.17607(18) 0.0771(10) Uani 1 1 d . . .
C13 C -0.01173(13) 0.12265(13) -0.25526(19) 0.0629(10) Uani 1 1 d . . .
H13 H -0.0224 0.1349 -0.2961 0.075 Uiso 1 1 calc R . .
N14 N 0.06743(10) 0.10628(10) -0.22802(14) 0.0586(8) Uani 1 1 d . . .
C14 C 0.03544(14) 0.14577(15) -0.2342(2) 0.0678(10) Uani 1 1 d . . .
H14 H 0.0473 0.1694 -0.2647 0.081 Uiso 1 1 calc R . .
C15 C 0.11882(14) 0.11172(14) -0.2279(2) 0.0660(10) Uani 1 1 d . . .
H15A H 0.1334 0.0827 -0.2451 0.079 Uiso 1 1 calc R . .
H15B H 0.1275 0.1386 -0.2549 0.079 Uiso 1 1 calc R . .
C16 C 0.05306(18) 0.20107(17) -0.1472(2) 0.0871(13) Uani 1 1 d . . .
H16A H 0.0341 0.2220 -0.1202 0.105 Uiso 1 1 calc R . .
H16B H 0.0682 0.2211 -0.1789 0.105 Uiso 1 1 calc R . .
O21 O 0.17772(9) 0.05042(9) -0.15635(12) 0.0654(7) Uani 1 1 d . . .
N21 N 0.13790(12) 0.12001(12) -0.16793(18) 0.0739(9) Uani 1 1 d . . .
C21 C 0.16675(13) 0.08927(13) -0.13781(18) 0.0578(9) Uani 1 1 d . . .
O22 O 0.06380(9) 0.19911(9) -0.01515(12) 0.0606(7) Uani 1 1 d . . .
N22 N 0.09061(13) 0.17736(13) -0.11009(19) 0.0799(10) Uani 1 1 d . . .
C22 C 0.09579(18) 0.18476(17) -0.0491(2) 0.0810(12) Uani 1 1 d . . .
N23 N 0.13901(15) 0.17206(14) -0.03097(19) 0.0852(11) Uani 1 1 d . . .
C23 C 0.13660(16) 0.16694(15) -0.1372(2) 0.0739(11) Uani 1 1 d . . .
H23 H 0.1477 0.1930 -0.1647 0.089 Uiso 1 1 calc R . .
N24 N 0.18264(11) 0.11093(11) -0.08506(16) 0.0656(8) Uani 1 1 d . . .
C24 C 0.16890(15) 0.16052(15) -0.0817(2) 0.0703(11) Uani 1 1 d . . .
H24 H 0.1971 0.1819 -0.0838 0.084 Uiso 1 1 calc R . .
C25 C 0.21897(14) 0.08987(13) -0.04742(18) 0.0618(9) Uani 1 1 d . . .
H25A H 0.2314 0.0614 -0.0685 0.074 Uiso 1 1 calc R . .
H25B H 0.2454 0.1127 -0.0430 0.074 Uiso 1 1 calc R . .
C26 C 0.15764(18) 0.18215(17) 0.0302(2) 0.0844(13) Uani 1 1 d . . .
H26A H 0.1894 0.1967 0.0266 0.101 Uiso 1 1 calc R . .
H26B H 0.1366 0.2051 0.0513 0.101 Uiso 1 1 calc R . .
O31 O 0.20437(9) -0.00350(10) -0.00189(13) 0.0694(7) Uani 1 1 d . . .
N31 N 0.20283(11) 0.07665(11) 0.01217(16) 0.0629(8) Uani 1 1 d . . .
C31 C 0.20085(13) 0.03060(14) 0.03215(19) 0.0610(9) Uani 1 1 d . . .
O32 O 0.09663(12) 0.15157(12) 0.12972(16) 0.0906(10) Uani 1 1 d . . .
N32 N 0.16090(13) 0.13890(13) 0.06659(18) 0.0781(10) Uani 1 1 d . . .
C32 C 0.13176(15) 0.12897(15) 0.1153(2) 0.0689(10) Uani 1 1 d . . .
N33 N 0.15030(12) 0.09131(11) 0.14486(16) 0.0668(8) Uani 1 1 d . . .
C33 C 0.20197(13) 0.10887(13) 0.06483(18) 0.0605(9) Uani 1 1 d . . .
H33 H 0.2320 0.1275 0.0682 0.073 Uiso 1 1 calc R . .
N34 N 0.19453(11) 0.02929(11) 0.09424(15) 0.0630(8) Uani 1 1 d . . .
C34 C 0.19471(14) 0.07618(13) 0.12077(19) 0.0617(9) Uani 1 1 d . . .
H34 H 0.2208 0.0799 0.1515 0.074 Uiso 1 1 calc R . .
C35 C 0.20182(13) -0.01335(14) 0.1283(2) 0.0643(10) Uani 1 1 d . . .
H35A H 0.2280 -0.0082 0.1578 0.077 Uiso 1 1 calc R . .
H35B H 0.2118 -0.0387 0.0996 0.077 Uiso 1 1 calc R . .
C36 C 0.13640(14) 0.08090(14) 0.20736(19) 0.0666(10) Uani 1 1 d . . .
H36A H 0.1122 0.1041 0.2207 0.080 Uiso 1 1 calc R . .
H36B H 0.1643 0.0844 0.2346 0.080 Uiso 1 1 calc R . .
O41 O 0.15158(10) -0.10014(11) 0.11025(15) 0.0785(8) Uani 1 1 d . . .
N41 N 0.16075(11) -0.02906(11) 0.16118(14) 0.0604(8) Uani 1 1 d . . .
C41 C 0.14310(14) -0.07333(14) 0.1531(2) 0.0644(10) Uani 1 1 d . . .
O42 O 0.04130(9) 0.05588(9) 0.24221(12) 0.0655(7) Uani 1 1 d . . .
N42 N 0.11721(11) 0.03313(11) 0.21383(15) 0.0615(8) Uani 1 1 d . . .
C42 C 0.07265(13) 0.02621(13) 0.23749(18) 0.0592(9) Uani 1 1 d . . .
N43 N 0.06815(11) -0.02186(11) 0.25285(14) 0.0610(8) Uani 1 1 d . . .
C43 C 0.14677(12) -0.00896(12) 0.22075(17) 0.0555(9) Uani 1 1 d . . .
H43 H 0.1746 -0.0033 0.2482 0.067 Uiso 1 1 calc R . .
N44 N 0.11299(11) -0.08349(11) 0.20069(15) 0.0632(8) Uani 1 1 d . . .
C44 C 0.11273(13) -0.04604(13) 0.24678(18) 0.0594(9) Uani 1 1 d . . .
H44 H 0.1241 -0.0581 0.2873 0.071 Uiso 1 1 calc R . .
C45 C 0.09686(14) -0.13054(14) 0.2138(2) 0.0701(11) Uani 1 1 d . . .
H45A H 0.1059 -0.1390 0.2563 0.084 Uiso 1 1 calc R . .
H45B H 0.1127 -0.1531 0.1857 0.084 Uiso 1 1 calc R . .
C46 C 0.02956(13) -0.03783(14) 0.28805(19) 0.0625(10) Uani 1 1 d . . .
H46A H 0.0096 -0.0102 0.2990 0.075 Uiso 1 1 calc R . .
H46B H 0.0418 -0.0516 0.3267 0.075 Uiso 1 1 calc R . .
O1W O 0.2110(2) -0.2240(2) 0.3081(3) 0.0937(19) Uani 0.50 1 d P . .
O2W O 0.1035(3) -0.1564(3) 0.3731(5) 0.085(2) Uani 0.50 1 d P . .
O3W O 0.0312(2) 0.0400(3) 0.4311(4) 0.097(2) Uani 0.50 1 d P . .
O4W O 0.1677(2) -0.0789(2) 0.3825(3) 0.0789(16) Uani 0.50 1 d P . .
O5W O 0.1095(4) 0.0055(5) 0.3781(6) 0.087(3) Uani 0.25 1 d P . .
O6W O 0.23530(16) -0.07216(16) 0.2734(2) 0.0943(13) Uani 0.75 1 d P . .
O7W O 0.0650(5) -0.0885(5) 0.0319(6) 0.086(3) Uani 0.25 1 d P . .
O8W O 0.0792(3) -0.0308(2) -0.0522(4) 0.0938(19) Uani 0.50 1 d P . .
O9W O 0.0770(4) 0.0656(4) 0.0034(6) 0.085(3) Uani 0.25 1 d P . .
O10W O 0.1218(5) -0.2618(5) 0.3082(7) 0.102(4) Uani 0.25 1 d P . .
O11W O 0.0446(3) -0.2300(2) 0.3011(4) 0.0936(19) Uani 0.50 1 d P . .
O12W O 0.0191(5) 0.0732(4) -0.0846(6) 0.090(4) Uani 0.25 1 d P . .
O13W O 0.0186(6) 0.0854(7) 0.0954(9) 0.120(5) Uani 0.25 1 d P . .
O14W O 0.0188(3) 0.0442(3) 0.0990(4) 0.096(2) Uani 0.50 1 d P . .
O15W O 0.2492(4) -0.1999(4) 0.3334(5) 0.077(3) Uani 0.25 1 d P . .
O16W O 0.1493(2) -0.1793(2) 0.3728(3) 0.0901(18) Uani 0.50 1 d P . .
O17W O 0.1872(5) -0.1324(5) 0.3542(6) 0.091(4) Uani 0.25 1 d P . .
O18W O 0.1616(5) -0.0396(5) 0.4127(7) 0.090(4) Uani 0.25 1 d P . .
O19W O 0.0000 0.0000 0.0000 0.095(5) Uani 0.25 2 d SP . .
O20W O 0.0261(5) -0.2272(4) 0.3497(7) 0.086(3) Uani 0.25 1 d P . .
O21W O 0.0590(3) -0.0183(3) -0.0908(4) 0.0930(19) Uani 0.50 1 d P . .
O22W O 0.0901(3) -0.1337(3) 0.3804(5) 0.085(2) Uani 0.50 1 d P . .

loop_
_atom_site_aniso_label
_atom_site_aniso_U_11
_atom_site_aniso_U_22
_atom_site_aniso_U_33
_atom_site_aniso_U_23
_atom_site_aniso_U_13
_atom_site_aniso_U_12
Co1 0.0644(15) 0.0644(15) 0.067(3) 0.000 0.000 0.000
N1 0.076(6) 0.080(6) 0.095(8) -0.004(6) 0.009(6) -0.003(5)
N2 0.050(8) 0.094(11) 0.094(13) 0.000 0.000 0.007(7)
C2 0.12(3) 0.061(19) 0.11(3) -0.013(18) 0.06(2) -0.006(18)
O1 0.076(6) 0.080(6) 0.095(8) -0.004(6) 0.009(6) -0.003(5)
O1A 0.063(5) 0.067(5) 0.062(5) 0.000 0.000 0.001(3)
O1B 0.076(8) 0.067(8) 0.059(7) -0.010(6) 0.003(6) -0.006(6)
O1C 0.056(6) 0.058(7) 0.094(9) 0.001(6) -0.013(6) 0.002(5)
Cl1 0.075(2) 0.077(3) 0.081(3) -0.002(2) -0.003(2) 0.003(2)
O11 0.0708(17) 0.0723(18) 0.0765(19) 0.0034(14) 0.0027(14) 0.0011(14)
N11 0.0646(19) 0.0640(19) 0.065(2) -0.0012(15) 0.0029(16) 0.0014(15)
C11 0.061(2) 0.059(2) 0.058(2) -0.0030(18) 0.0002(17) -0.0001(18)
O12 0.0790(19) 0.0793(19) 0.084(2) -0.0029(17) 0.0012(16) -0.0006(15)
N12 0.0624(18) 0.0622(18) 0.068(2) 0.0016(16) -0.0029(16) 0.0011(14)
C12 0.067(2) 0.068(2) 0.068(3) 0.001(2) -0.006(2) -0.0001(19)
N13 0.077(2) 0.074(2) 0.080(3) 0.0000(19) 0.0014(19) 0.0002(18)
C13 0.062(2) 0.060(2) 0.066(2) -0.0018(18) -0.0017(18) 0.0016(17)
N14 0.0599(17) 0.0577(17) 0.0580(19) 0.0009(14) -0.0025(14) -0.0005(13)
C14 0.065(2) 0.072(2) 0.067(3) 0.001(2) -0.0005(19) 0.0018(18)
C15 0.067(2) 0.066(2) 0.065(3) 0.0011(19) -0.0002(19) -0.0001(18)
C16 0.092(3) 0.083(3) 0.086(3) 0.002(3) 0.002(3) -0.001(3)
O21 0.0654(15) 0.0650(16) 0.0659(17) -0.0005(13) 0.0030(13) -0.0002(12)
N21 0.069(2) 0.072(2) 0.080(2) 0.0032(18) 0.0047(18) 0.0004(16)
C21 0.061(2) 0.056(2) 0.056(2) 0.0031(18) 0.0036(17) -0.0005(17)
O22 0.0581(14) 0.0611(14) 0.0625(16) -0.0028(12) -0.0012(13) 0.0000(11)
N22 0.077(2) 0.078(2) 0.084(3) 0.002(2) -0.003(2) 0.0006(18)
C22 0.083(3) 0.080(3) 0.079(3) 0.000(2) 0.000(3) -0.001(2)
N23 0.086(3) 0.085(2) 0.084(3) 0.001(2) -0.002(2) 0.000(2)
C23 0.080(3) 0.073(3) 0.068(3) -0.001(2) -0.003(2) 0.000(2)
N24 0.0671(19) 0.0622(19) 0.067(2) -0.0006(16) -0.0026(16) 0.0011(15)
C24 0.069(2) 0.071(2) 0.071(3) 0.000(2) -0.002(2) -0.0015(19)
C25 0.068(2) 0.056(2) 0.061(2) -0.0042(17) 0.0029(19) -0.0022(17)
C26 0.091(3) 0.081(3) 0.082(3) 0.004(2) 0.000(3) -0.001(2)
O31 0.0694(16) 0.0701(17) 0.0687(18) -0.0004(14) 0.0034(13) 0.0003(13)
N31 0.0614(18) 0.0579(18) 0.069(2) 0.0000(15) 0.0018(15) 0.0002(14)
C31 0.061(2) 0.061(2) 0.061(2) 0.0005(19) 0.0011(18) 0.0019(17)
O32 0.092(2) 0.088(2) 0.091(2) -0.0034(18) -0.0007(18) 0.0010(17)
N32 0.078(2) 0.074(2) 0.082(3) -0.0016(19) -0.003(2) 0.0010(18)
C32 0.069(2) 0.068(2) 0.070(3) 0.005(2) -0.001(2) 0.000(2)
N33 0.068(2) 0.0640(19) 0.068(2) 0.0014(16) -0.0023(16) -0.0005(15)
C33 0.063(2) 0.057(2) 0.062(2) -0.0035(18) -0.0039(18) 0.0013(17)
N34 0.0664(19) 0.0559(17) 0.067(2) 0.0002(15) 0.0039(15) -0.0008(14)
C34 0.063(2) 0.062(2) 0.061(2) 0.0008(18) 0.0000(18) -0.0002(17)
C35 0.060(2) 0.061(2) 0.071(3) 0.0020(19) -0.0007(19) 0.0004(17)
C36 0.062(2) 0.067(2) 0.071(3) -0.0021(19) -0.0029(19) -0.0006(17)
O41 0.0776(18) 0.0781(19) 0.080(2) -0.0025(17) -0.0006(15) 0.0002(15)
N41 0.0628(18) 0.0579(18) 0.060(2) 0.0012(14) -0.0045(15) -0.0011(14)
C41 0.062(2) 0.058(2) 0.074(3) 0.002(2) -0.003(2) 0.0002(17)
O42 0.0643(16) 0.0653(15) 0.0671(17) -0.0034(13) -0.0003(13) 0.0021(13)
N42 0.0597(18) 0.0645(19) 0.060(2) 0.0026(15) -0.0008(15) 0.0021(14)
C42 0.061(2) 0.054(2) 0.063(2) 0.0029(17) 0.0008(18) -0.0009(17)
N43 0.0627(18) 0.0620(18) 0.0583(19) 0.0002(15) 0.0030(15) 0.0004(14)
C43 0.0540(19) 0.0543(19) 0.058(2) -0.0021(16) 0.0014(16) 0.0004(15)
N44 0.0583(17) 0.0640(19) 0.067(2) 0.0003(16) 0.0020(15) 0.0005(14)
C44 0.063(2) 0.057(2) 0.058(2) 0.0021(17) -0.0010(17) 0.0005(17)
C45 0.067(2) 0.064(2) 0.079(3) 0.002(2) 0.000(2) -0.0014(18)
C46 0.061(2) 0.064(2) 0.063(2) -0.0038(18) -0.0002(18) 0.0001(17)
O1W 0.091(4) 0.097(5) 0.093(5) -0.003(4) -0.003(4) 0.000(4)
O2W 0.084(6) 0.079(6) 0.093(6) 0.006(5) 0.002(4) -0.004(4)
O3W 0.081(4) 0.100(5) 0.110(5) -0.008(4) -0.002(4) 0.003(3)
O4W 0.069(3) 0.082(4) 0.086(4) 0.001(3) 0.000(3) 0.001(3)
O5W 0.086(8) 0.091(8) 0.083(9) 0.004(7) 0.003(7) -0.002(6)
O6W 0.093(3) 0.097(3) 0.093(3) -0.002(3) 0.000(2) 0.001(2)
O7W 0.094(8) 0.088(8) 0.077(8) -0.002(7) 0.011(7) -0.001(7)
O8W 0.095(5) 0.085(4) 0.101(6) 0.009(4) 0.005(4) -0.002(4)
O9W 0.076(7) 0.084(8) 0.093(9) -0.007(7) 0.005(6) -0.001(6)
O10W 0.098(9) 0.101(10) 0.106(10) -0.005(8) -0.002(8) -0.001(8)
O11W 0.098(5) 0.086(4) 0.097(6) 0.006(4) -0.001(4) -0.001(3)
O12W 0.108(9) 0.083(8) 0.081(9) 0.006(7) 0.000(7) -0.001(7)
O13W 0.089(10) 0.124(14) 0.149(16) -0.030(12) -0.006(9) 0.003(9)
O14W 0.099(5) 0.086(5) 0.103(5) -0.002(4) 0.004(4) 0.000(4)
O15W 0.090(8) 0.068(7) 0.073(8) -0.002(6) 0.003(6) 0.001(6)
O16W 0.086(4) 0.091(4) 0.093(5) -0.001(4) -0.006(3) -0.001(3)
O17W 0.118(10) 0.082(8) 0.072(8) 0.010(6) -0.011(7) -0.006(7)
O18W 0.096(9) 0.074(8) 0.101(10) 0.000(7) 0.010(7) -0.006(6)
O19W 0.091(12) 0.107(14) 0.087(13) -0.009(11) 0.008(10) 0.000(10)
O20W 0.092(9) 0.080(8) 0.086(9) -0.013(7) -0.007(8) 0.000(6)
O21W 0.092(5) 0.105(5) 0.083(5) 0.001(4) 0.003(4) 0.004(4)
O22W 0.082(5) 0.083(6) 0.089(5) -0.005(5) -0.001(4) 0.000(4)

loop_
_atom_type_symbol
_atom_type_description
_atom_type_scat_dispersion_real
_atom_type_scat_dispersion_imag
_atom_type_scat_source
C C 0.0033 0.0016 'International Tables Vol C Tables 4.2.6.8 and 6.1.1.4'
H H 0.0000 0.0000 'International Tables Vol C Tables 4.2.6.8 and 6.1.1.4'
N N 0.0061 0.0033 'International Tables Vol C Tables 4.2.6.8 and 6.1.1.4'
O O 0.0106 0.0060 'International Tables Vol C Tables 4.2.6.8 and 6.1.1.4'
Cl Cl 0.1484 0.1585 'International Tables Vol C Tables 4.2.6.8 and 6.1.1.4'
Co Co 0.3494 0.9721 'International Tables Vol C Tables 4.2.6.8 and 6.1.1.4'

loop_
_geom_angle_atom_site_label_1
_geom_angle_atom_site_label_2
_geom_angle_atom_site_label_3
_geom_angle
_geom_angle_site_symmetry_1
_geom_angle_site_symmetry_3
N1 Co1 N1 90.48(5) 16 3
N1 Co1 N1 90.48(5) 16 .
N1 Co1 N1 169.5(6) 3 .
N1 Co1 N1 169.5(6) 16 14
N1 Co1 N1 90.48(5) 3 14
N1 Co1 N1 90.48(5) . 14
N1 Co1 N2 95.3(3) 16 .
N1 Co1 N2 84.8(3) 3 .
N1 Co1 N2 84.7(3) . .
N1 Co1 N2 95.3(3) 14 .
N1 Co1 N2 84.8(3) 16 14
N1 Co1 N2 95.3(3) 3 14
N1 Co1 N2 95.3(3) . 14
N1 Co1 N2 84.7(3) 14 14
N2 Co1 N2 180.0 . 14
C1 N1 Co1 106.3(6) . .
N1 C1 C2 106.7(9) . .
C2 N2 C2 156.2(13) 3 .
C2 N2 Co1 101.9(6) 3 .
C2 N2 Co1 101.9(6) . .
C1 C2 N2 103.6(9) . .
C11 N11 C13 114.1(3) . .
C11 N11 C46 120.7(3) . 9
C13 N11 C46 122.7(3) . 9
O11 C11 N11 126.7(4) . .
O11 C11 N14 125.6(4) . .
N11 C11 N14 107.7(3) . .
C12 N12 C13 113.3(3) . .
C12 N12 C45 121.7(3) . 9
C13 N12 C45 122.5(3) . 9
O12 C12 N12 126.7(4) . .
O12 C12 N13 124.8(4) . .
N12 C12 N13 108.5(4) . .
C12 N13 C16 125.0(4) . .
C12 N13 C14 111.7(4) . .
C16 N13 C14 121.3(4) . .
N11 C13 N12 114.4(3) . .
N11 C13 C14 102.3(3) . .
N12 C13 C14 103.2(3) . .
C11 N14 C14 111.6(3) . .
C11 N14 C15 121.2(3) . .
C14 N14 C15 122.8(3) . .
N14 C14 N13 114.2(3) . .
N14 C14 C13 103.9(3) . .
N13 C14 C13 103.1(3) . .
N21 C15 N14 113.1(3) . .
N13 C16 N22 112.3(4) . .
C21 N21 C15 124.2(4) . .
C21 N21 C23 111.5(4) . .
C15 N21 C23 123.2(3) . .
O21 C21 N21 124.8(4) . .
O21 C21 N24 126.7(4) . .
N21 C21 N24 108.4(3) . .
C22 N22 C23 109.4(4) . .
C22 N22 C16 122.7(4) . .
C23 N22 C16 120.3(4) . .
O22 C22 N23 125.5(5) . .
O22 C22 N22 124.0(5) . .
N23 C22 N22 110.4(4) . .
C22 N23 C24 111.9(4) . .
C22 N23 C26 123.2(4) . .
C24 N23 C26 122.6(4) . .
N22 C23 N21 112.7(4) . .
N22 C23 C24 103.6(4) . .
N21 C23 C24 103.7(3) . .
C21 N24 C25 121.6(3) . .
C21 N24 C24 112.5(3) . .
C25 N24 C24 123.9(3) . .
N23 C24 N24 114.6(4) . .
N23 C24 C23 103.5(3) . .
N24 C24 C23 103.5(3) . .
N31 C25 N24 113.5(3) . .
N32 C26 N23 110.8(4) . .
C31 N31 C25 123.4(3) . .
C31 N31 C33 109.8(3) . .
C25 N31 C33 123.8(3) . .
O31 C31 N34 126.3(4) . .
O31 C31 N31 123.5(4) . .
N34 C31 N31 110.2(3) . .
C32 N32 C33 112.6(4) . .
C32 N32 C26 123.6(4) . .
C33 N32 C26 122.0(4) . .
O32 C32 N33 127.2(4) . .
O32 C32 N32 125.4(4) . .
N33 C32 N32 107.3(4) . .
C32 N33 C34 113.7(3) . .
C32 N33 C36 120.3(4) . .
C34 N33 C36 121.6(3) . .
N32 C33 N31 113.6(3) . .
N32 C33 C34 103.0(3) . .
N31 C33 C34 104.5(3) . .
C31 N34 C35 121.2(3) . .
C31 N34 C34 111.8(3) . .
C35 N34 C34 124.3(3) . .
N33 C34 N34 114.8(3) . .
N33 C34 C33 103.2(3) . .
N34 C34 C33 103.4(3) . .
N34 C35 N41 113.8(3) . .
N33 C36 N42 112.3(3) . .
C41 N41 C35 121.1(3) . .
C41 N41 C43 111.8(3) . .
C35 N41 C43 122.6(3) . .
O41 C41 N41 126.5(4) . .
O41 C41 N44 124.6(4) . .
N41 C41 N44 108.8(4) . .
C42 N42 C43 111.7(3) . .
C42 N42 C36 120.5(3) . .
C43 N42 C36 123.3(3) . .
O42 C42 N42 126.7(3) . .
O42 C42 N43 125.2(3) . .
N42 C42 N43 108.1(3) . .
C42 N43 C46 120.7(3) . .
C42 N43 C44 111.0(3) . .
C46 N43 C44 125.2(3) . .
N42 C43 N41 112.1(3) . .
N42 C43 C44 103.7(3) . .
N41 C43 C44 103.4(3) . .
C41 N44 C45 122.8(3) . .
C41 N44 C44 111.9(3) . .
C45 N44 C44 122.2(3) . .
N43 C44 N44 114.3(3) . .
N43 C44 C43 105.0(3) . .
N44 C44 C43 103.7(3) . .
N44 C45 N12 111.9(3) . 9
N43 C46 N11 114.7(3) . 9
O22W O2W O16W 145.3(16) . .
O18W O4W O17W 166.2(9) . .
O2W O16W O17W 102.1(7) . .
O4W O17W O16W 112.6(9) . .
O11W O20W O20W 154.7(14) . 12_556
O11W O20W O20W 121.8(12) . 10_656
O20W O20W O20W 67.2(9) 12_556 10_656

loop_
_geom_bond_atom_site_label_1
_geom_bond_atom_site_label_2
_geom_bond_distance
_geom_bond_site_symmetry_2
Co1 N1 1.981(8) 16
Co1 N1 1.981(8) 3
Co1 N1 1.981(8) .
Co1 N1 1.981(8) 14
Co1 N2 2.003(9) .
Co1 N2 2.003(9) 14
N1 C1 1.444(9) .
C1 C2 1.447(10) .
N2 C2 1.475(9) 3
N2 C2 1.475(9) .
O1B O1C 1.646(18) .
O11 C11 1.219(4) .
N11 C11 1.346(5) .
N11 C13 1.434(5) .
N11 C46 1.471(5) 9
C11 N14 1.382(5) .
O12 C12 1.244(5) .
N12 C12 1.351(5) .
N12 C13 1.444(5) .
N12 C45 1.496(5) 9
C12 N13 1.376(6) .
N13 C16 1.412(6) .
N13 C14 1.462(6) .
C13 C14 1.552(6) .
N14 C14 1.441(5) .
N14 C15 1.459(5) .
C15 N21 1.433(6) .
C16 N22 1.491(6) .
O21 C21 1.209(4) .
N21 C21 1.359(5) .
N21 C23 1.485(6) .
C21 N24 1.377(5) .
O22 C22 1.235(5) .
N22 C22 1.354(6) .
N22 C23 1.456(6) .
C22 N23 1.331(6) .
N23 C24 1.428(6) .
N23 C26 1.462(6) .
C23 C24 1.525(6) .
N24 C25 1.442(5) .
N24 C24 1.454(5) .
C25 N31 1.426(5) .
C26 N32 1.458(6) .
O31 C31 1.219(5) .
N31 C31 1.372(5) .
N31 C33 1.464(5) .
C31 N34 1.365(5) .
O32 C32 1.220(5) .
N32 C32 1.372(6) .
N32 C33 1.436(5) .
C32 N33 1.348(5) .
N33 C34 1.425(5) .
N33 C36 1.448(5) .
C33 C34 1.542(5) .
N34 C35 1.429(5) .
N34 C34 1.444(5) .
C35 N41 1.434(5) .
C36 N42 1.460(5) .
O41 C41 1.226(5) .
N41 C41 1.357(5) .
N41 C43 1.471(5) .
C41 N44 1.371(5) .
O42 C42 1.223(4) .
N42 C42 1.373(5) .
N42 C43 1.460(5) .
C42 N43 1.403(5) .
N43 C46 1.406(5) .
N43 C44 1.438(5) .
C43 C44 1.530(5) .
N44 C45 1.432(5) .
N44 C44 1.458(5) .
C45 N12 1.496(5) 9
C46 N11 1.471(5) 9
O1W O15W 1.387(13) .
O2W O22W 0.761(8) .
O2W O16W 1.446(11) .
O4W O18W 1.301(14) .
O4W O17W 1.722(15) .
O8W O21W 1.076(9) .
O11W O20W 1.184(15) .
O13W O14W 1.166(18) .
O16W O17W 1.750(15) .
O20W O20W 1.77(3) 12_556
O20W O20W 1.77(3) 10_656
